data_2224544
loop_
_publ_author_name
'Li, Shu-Juan'
'Chen, Ai-Hui'
'Zheng, Zhan-Ying'
'Liu, Shu-Wan'
'Liu, Qing-Xiang'

_publ_section_title
;
 Bis(1,3-diethylbenzimidazolium) tetrabromidomercurate(II)
;
_journal_coeditor_code ZS2017
_journal_issue 12
_journal_name_full 'Acta Crystallographica Section E'
_journal_page_first m1652
_journal_paper_doi 10.1107/S1600536809047461
_journal_volume 65
_journal_year 2009
_chemical_formula_iupac '(C11 H15 N2)2 [Hg Br4]'
_chemical_formula_moiety '2(C11 H15 N2 +) Br4 Hg 2-'
_chemical_formula_sum 'C22 H30 Br4 Hg N4'
_chemical_formula_weight 870.73
_chemical_melting_point_gt 469
_chemical_melting_point_lt 471
_chemical_name_systematic
;
Bis(1,3-diethylbenzimidazolium) tetrabromidomercurate(II)
;
_space_group_IT_number 2
_symmetry_cell_setting triclinic
_symmetry_space_group_name_Hall '-P 1'
_symmetry_space_group_name_H-M 'P -1'
_atom_sites_solution_hydrogens geom
_atom_sites_solution_primary direct
_atom_sites_solution_secondary difmap
_audit_creation_method SHELXL97
_cell_angle_alpha 85.060(3)
_cell_angle_beta 81.684(3)
_cell_angle_gamma 67.250(2)
_cell_formula_units_Z 2
_cell_length_a 8.4334(15)
_cell_length_b 9.9989(16)
_cell_length_c 18.328(3)
_cell_measurement_reflns_used 3130
_cell_measurement_temperature 296(2)
_cell_measurement_theta_max 25.52
_cell_measurement_theta_min 2.45
_cell_volume 1409.5(4)
_computing_cell_refinement '<i>SMART</i> (Bruker, 2003)'
_computing_data_collection '<i>SMART</i> (Bruker, 2003)'
_computing_data_reduction '<i>SAINT</i> (Bruker, 1998)'
_computing_molecular_graphics '<i>SHELXTL</i> (Sheldrick, 2008)'
_computing_publication_material '<i>SHELXTL</i> (Sheldrick, 2008)'
_computing_structure_refinement '<i>SHELXL97</i> (Sheldrick, 2008)'
_computing_structure_solution '<i>SHELXS97</i> (Sheldrick, 2008)'
_diffrn_ambient_temperature 296(2)
_diffrn_measured_fraction_theta_full 0.992
_diffrn_measured_fraction_theta_max 0.992
_diffrn_measurement_device_type 'Bruker SMART APEX CCD area-detector'
_diffrn_measurement_method '\f and \w'
_diffrn_radiation_monochromator graphite
_diffrn_radiation_source 'fine-focus sealed tube'
_diffrn_radiation_type MoK\a
_diffrn_radiation_wavelength 0.71073
_diffrn_reflns_av_R_equivalents 0.0193
_diffrn_reflns_av_sigmaI/netI 0.0400
_diffrn_reflns_limit_h_max 7
_diffrn_reflns_limit_h_min -10
_diffrn_reflns_limit_k_max 11
_diffrn_reflns_limit_k_min -11
_diffrn_reflns_limit_l_max 21
_diffrn_reflns_limit_l_min -20
_diffrn_reflns_number 7102
_diffrn_reflns_theta_full 25.01
_diffrn_reflns_theta_max 25.01
_diffrn_reflns_theta_min 1.12
_diffrn_standards_number 0
_exptl_absorpt_coefficient_mu 11.145
_exptl_absorpt_correction_T_max 0.077
_exptl_absorpt_correction_T_min 0.047
_exptl_absorpt_correction_type multi-scan
_exptl_absorpt_process_details '(<i>SADABS</i>; Sheldrick, 1996)'
_exptl_crystal_colour colourless
_exptl_crystal_density_diffrn 2.052
_exptl_crystal_density_method 'not measured'
_exptl_crystal_description block
_exptl_crystal_F_000 820
_exptl_crystal_size_max 0.25
_exptl_crystal_size_mid 0.24
_exptl_crystal_size_min 0.23
_refine_diff_density_max 0.784
_refine_diff_density_min -0.570
_refine_ls_extinction_method none
_refine_ls_goodness_of_fit_ref 1.025
_refine_ls_hydrogen_treatment constr
_refine_ls_matrix_type full
_refine_ls_number_parameters 294
_refine_ls_number_reflns 4923
_refine_ls_number_restraints 0
_refine_ls_restrained_S_all 1.025
_refine_ls_R_factor_all 0.0559
_refine_ls_R_factor_gt 0.0348
_refine_ls_shift/su_max 0.002
_refine_ls_shift/su_mean 0.000
_refine_ls_structure_factor_coef Fsqd
_refine_ls_weighting_details 'calc w=1/[\s^2^(Fo^2^)+(0.0369P)^2^+1.1891P] where P=(Fo^2^+2Fc^2^)/3'
_refine_ls_weighting_scheme calc
_refine_ls_wR_factor_gt 0.0730
_refine_ls_wR_factor_ref 0.0811
_reflns_number_gt 3711
_reflns_number_total 4923
_reflns_threshold_expression I>2\s(I)
_cod_data_source_file zs2017.cif
_cod_data_source_block I
_cod_database_code 2224544
_cod_database_fobs_code 2224544

loop_
_symmetry_equiv_pos_as_xyz
'x, y, z'
'-x, -y, -z'

loop_
_atom_site_type_symbol
_atom_site_label
_atom_site_fract_x
_atom_site_fract_y
_atom_site_fract_z
_atom_site_U_iso_or_equiv
_atom_site_adp_type
_atom_site_calc_flag
_atom_site_refinement_flags
_atom_site_occupancy
_atom_site_disorder_assembly
_atom_site_disorder_group
Hg Hg1 0.92830(4) 0.40323(3) 0.751796(14) 0.05906(11) Uani d . 1 . .
N N1 0.6000(7) 0.0822(6) 0.8460(3) 0.0596(14) Uani d . 1 . .
N N2 0.3689(7) 0.2297(6) 0.9074(3) 0.0557(13) Uani d . 1 . .
N N3 0.4560(9) 0.7998(6) 0.6180(3) 0.0778(18) Uani d . 1 . .
N N4 0.5979(8) 0.7150(6) 0.5126(3) 0.0657(15) Uani d . 1 . .
C C1 0.5169(9) -0.0033(7) 0.8841(3) 0.0531(16) Uani d . 1 . .
C C2 0.3671(9) 0.0921(7) 0.9230(3) 0.0557(16) Uani d . 1 . .
C C3 0.2517(9) 0.0427(9) 0.9661(4) 0.0670(19) Uani d . 1 . .
H H3 0.1510 0.1063 0.9917 0.080 Uiso calc R 1 . .
C C4 0.2912(12) -0.1027(10) 0.9697(4) 0.079(2) Uani d . 1 . .
H H4 0.2162 -0.1396 0.9984 0.095 Uiso calc R 1 . .
C C5 0.4422(12) -0.1974(9) 0.9311(4) 0.077(2) Uani d . 1 . .
H H5 0.4652 -0.2963 0.9352 0.092 Uiso calc R 1 . .
C C6 0.5578(10) -0.1508(7) 0.8874(4) 0.0655(19) Uani d . 1 . .
H H6 0.6579 -0.2149 0.8616 0.079 Uiso calc R 1 . .
C C7 0.5054(10) 0.2196(7) 0.8613(4) 0.0616(18) Uani d . 1 . .
H H7 0.5329 0.2980 0.8418 0.074 Uiso calc R 1 . .
C C8 0.7646(12) 0.0302(9) 0.7957(4) 0.088(3) Uani d . 1 . .
H H8A 0.7680 0.1084 0.7612 0.106 Uiso calc R 1 . .
H H8B 0.7669 -0.0485 0.7675 0.106 Uiso calc R 1 . .
C C9 0.9214(12) -0.0215(11) 0.8349(6) 0.117(3) Uani d . 1 . .
H H9A 0.9124 0.0509 0.8682 0.175 Uiso calc R 1 . .
H H9B 1.0224 -0.0386 0.7996 0.175 Uiso calc R 1 . .
H H9C 0.9305 -0.1100 0.8622 0.175 Uiso calc R 1 . .
C C10 0.2278(10) 0.3638(8) 0.9367(4) 0.077(2) Uani d . 1 . .
H H10A 0.1171 0.3601 0.9309 0.093 Uiso calc R 1 . .
H H10B 0.2326 0.3672 0.9890 0.093 Uiso calc R 1 . .
C C11 0.2388(12) 0.4979(8) 0.8993(5) 0.101(3) Uani d . 1 . .
H H11A 0.3416 0.5084 0.9098 0.151 Uiso calc R 1 . .
H H11B 0.1389 0.5802 0.9168 0.151 Uiso calc R 1 . .
H H11C 0.2432 0.4920 0.8470 0.151 Uiso calc R 1 . .
C C12 0.3604(10) 0.8877(7) 0.5645(4) 0.0619(18) Uani d . 1 . .
C C13 0.4523(9) 0.8350(7) 0.4965(4) 0.0545(16) Uani d . 1 . .
C C14 0.3935(11) 0.9000(8) 0.4311(4) 0.072(2) Uani d . 1 . .
H H14 0.4537 0.8644 0.3858 0.086 Uiso calc R 1 . .
C C15 0.2428(12) 1.0190(10) 0.4362(5) 0.087(2) Uani d . 1 . .
H H15 0.1996 1.0669 0.3932 0.104 Uiso calc R 1 . .
C C16 0.1514(11) 1.0707(9) 0.5050(6) 0.087(3) Uani d . 1 . .
H H16 0.0478 1.1511 0.5063 0.104 Uiso calc R 1 . .
C C17 0.2093(10) 1.0075(8) 0.5694(5) 0.077(2) Uani d . 1 . .
H H17 0.1493 1.0436 0.6147 0.092 Uiso calc R 1 . .
C C18 0.4168(17) 0.8111(10) 0.6994(4) 0.126(4) Uani d . 1 . .
H H18A 0.5189 0.8092 0.7186 0.151 Uiso calc R 1 . .
H H18B 0.3254 0.9048 0.7102 0.151 Uiso calc R 1 . .
C C19 0.3668(13) 0.7051(11) 0.7371(5) 0.116(3) Uani d . 1 . .
H H19A 0.2707 0.7005 0.7165 0.174 Uiso calc R 1 . .
H H19B 0.3332 0.7282 0.7882 0.174 Uiso calc R 1 . .
H H19C 0.4619 0.6129 0.7327 0.174 Uiso calc R 1 . .
C C20 0.7368(11) 0.6199(9) 0.4597(5) 0.094(3) Uani d . 1 . .
H H20A 0.7525 0.6768 0.4156 0.113 Uiso calc R 1 . .
H H20B 0.8445 0.5822 0.4815 0.113 Uiso calc R 1 . .
C C21 0.6995(15) 0.5009(11) 0.4393(6) 0.131(4) Uani d . 1 . .
H H21A 0.6815 0.4452 0.4828 0.197 Uiso calc R 1 . .
H H21B 0.7950 0.4402 0.4066 0.197 Uiso calc R 1 . .
H H21C 0.5968 0.5374 0.4149 0.197 Uiso calc R 1 . .
C C28 0.5942(12) 0.6992(8) 0.5842(4) 0.082(2) Uani d . 1 . .
H H28 0.6782 0.6263 0.6084 0.099 Uiso calc R 1 . .
Br Br1 0.7857(14) 0.3331(10) 0.6509(7) 0.068(2) Uani d P 0.49(6) A 1
Br Br1' 0.745(4) 0.3411(16) 0.6681(16) 0.096(3) Uani d P 0.51(6) A 2
Br Br2 1.23998(10) 0.21193(8) 0.74047(4) 0.0769(2) Uani d . 1 A .
Br Br3 0.77611(10) 0.41151(9) 0.88750(4) 0.0735(2) Uani d . 1 A .
Br Br4 0.92020(11) 0.66240(8) 0.71463(5) 0.0789(2) Uani d . 1 A .

loop_
_atom_site_aniso_label
_atom_site_aniso_U_11
_atom_site_aniso_U_22
_atom_site_aniso_U_33
_atom_site_aniso_U_12
_atom_site_aniso_U_13
_atom_site_aniso_U_23
Hg1 0.06174(18) 0.05316(17) 0.06080(17) -0.01868(13) -0.01052(12) -0.00390(12)
N1 0.075(4) 0.053(3) 0.053(3) -0.029(3) -0.006(3) -0.002(3)
N2 0.064(4) 0.053(3) 0.052(3) -0.022(3) -0.017(3) 0.000(3)
N3 0.113(5) 0.057(4) 0.051(3) -0.021(4) -0.004(4) 0.000(3)
N4 0.076(4) 0.054(3) 0.059(4) -0.022(3) 0.005(3) -0.003(3)
C1 0.070(5) 0.059(4) 0.040(3) -0.034(4) -0.013(3) 0.002(3)
C2 0.065(4) 0.059(4) 0.050(4) -0.027(4) -0.022(3) 0.001(3)
C3 0.064(5) 0.084(5) 0.065(4) -0.043(4) -0.008(4) 0.007(4)
C4 0.098(6) 0.098(6) 0.069(5) -0.067(6) -0.020(5) 0.016(5)
C5 0.108(7) 0.070(5) 0.071(5) -0.052(5) -0.023(5) 0.003(4)
C6 0.094(6) 0.055(4) 0.054(4) -0.031(4) -0.019(4) -0.003(3)
C7 0.081(5) 0.058(4) 0.055(4) -0.037(4) -0.011(4) 0.002(3)
C8 0.123(8) 0.065(5) 0.067(5) -0.039(5) 0.033(5) -0.009(4)
C9 0.072(6) 0.111(7) 0.147(9) -0.022(6) 0.035(6) -0.037(7)
C10 0.064(5) 0.068(5) 0.091(5) -0.012(4) -0.020(4) -0.002(4)
C11 0.112(7) 0.052(5) 0.135(8) -0.027(5) -0.015(6) -0.004(5)
C12 0.075(5) 0.046(4) 0.068(5) -0.028(4) -0.001(4) -0.007(3)
C13 0.063(4) 0.051(4) 0.057(4) -0.032(3) -0.003(3) 0.000(3)
C14 0.094(6) 0.074(5) 0.060(4) -0.043(5) -0.021(4) 0.002(4)
C15 0.102(7) 0.090(6) 0.085(6) -0.047(6) -0.047(5) 0.016(5)
C16 0.066(5) 0.069(5) 0.128(8) -0.022(4) -0.023(5) -0.021(5)
C17 0.074(5) 0.071(5) 0.081(6) -0.023(4) -0.002(4) -0.016(4)
C18 0.211(12) 0.091(7) 0.059(5) -0.045(8) 0.008(6) -0.011(5)
C19 0.137(9) 0.141(9) 0.079(6) -0.075(7) 0.040(6) -0.030(6)
C20 0.093(6) 0.092(6) 0.085(6) -0.031(5) 0.019(5) -0.013(5)
C21 0.144(10) 0.132(9) 0.118(8) -0.063(8) 0.055(7) -0.066(7)
C28 0.118(7) 0.054(5) 0.059(5) -0.018(5) -0.004(5) 0.002(4)
Br1 0.083(3) 0.054(3) 0.073(3) -0.024(3) -0.031(2) -0.003(2)
Br1' 0.135(8) 0.088(4) 0.097(7) -0.065(4) -0.065(6) 0.026(3)
Br2 0.0681(5) 0.0800(5) 0.0583(4) 0.0027(4) -0.0134(4) -0.0127(4)
Br3 0.0739(5) 0.0840(5) 0.0668(4) -0.0379(4) 0.0083(4) -0.0146(4)
Br4 0.0853(6) 0.0524(4) 0.0948(6) -0.0268(4) 0.0065(4) -0.0060(4)

loop_
_atom_type_symbol
_atom_type_description
_atom_type_scat_dispersion_real
_atom_type_scat_dispersion_imag
_atom_type_scat_source
C C 0.0033 0.0016 'International Tables Vol C Tables 4.2.6.8 and 6.1.1.4'
H H 0.0000 0.0000 'International Tables Vol C Tables 4.2.6.8 and 6.1.1.4'
N N 0.0061 0.0033 'International Tables Vol C Tables 4.2.6.8 and 6.1.1.4'
Br Br -0.2901 2.4595 'International Tables Vol C Tables 4.2.6.8 and 6.1.1.4'
Hg Hg -2.3894 9.2266 'International Tables Vol C Tables 4.2.6.8 and 6.1.1.4'

loop_
_geom_angle_atom_site_label_1
_geom_angle_atom_site_label_2
_geom_angle_atom_site_label_3
_geom_angle_site_symmetry_1
_geom_angle_site_symmetry_3
_geom_angle
_geom_angle_publ_flag
Br2 Hg1 Br1' . . 110.3(7) ?
Br2 Hg1 Br4 . . 111.94(3) ?
Br1' Hg1 Br4 . . 108.4(3) ?
Br2 Hg1 Br3 . . 111.20(3) ?
Br1' Hg1 Br3 . . 107.5(8) ?
Br4 Hg1 Br3 . . 107.32(3) ?
Br2 Hg1 Br1 . . 103.78(19) ?
Br4 Hg1 Br1 . . 106.1(3) ?
Br3 Hg1 Br1 . . 116.4(3) ?
C7 N1 C1 . . 108.2(6) ?
C7 N1 C8 . . 125.5(6) ?
C1 N1 C8 . . 126.3(6) ?
C7 N2 C2 . . 108.9(6) ?
C7 N2 C10 . . 127.7(6) ?
C2 N2 C10 . . 123.3(6) ?
C28 N3 C12 . . 107.9(6) ?
C28 N3 C18 . . 124.0(7) ?
C12 N3 C18 . . 128.1(7) ?
C28 N4 C13 . . 108.2(6) ?
C28 N4 C20 . . 124.3(7) ?
C13 N4 C20 . . 127.5(6) ?
C6 C1 N1 . . 132.2(7) ?
C6 C1 C2 . . 121.9(6) ?
N1 C1 C2 . . 105.9(6) ?
C3 C2 N2 . . 132.6(7) ?
C3 C2 C1 . . 121.2(6) ?
N2 C2 C1 . . 106.2(6) ?
C4 C3 C2 . . 117.3(7) ?
C4 C3 H3 . . 121.4 ?
C2 C3 H3 . . 121.4 ?
C3 C4 C5 . . 121.1(7) ?
C3 C4 H4 . . 119.4 ?
C5 C4 H4 . . 119.4 ?
C6 C5 C4 . . 122.7(7) ?
C6 C5 H5 . . 118.7 ?
C4 C5 H5 . . 118.7 ?
C5 C6 C1 . . 115.9(7) ?
C5 C6 H6 . . 122.1 ?
C1 C6 H6 . . 122.1 ?
N2 C7 N1 . . 110.7(6) ?
N2 C7 H7 . . 124.6 ?
N1 C7 H7 . . 124.6 ?
N1 C8 C9 . . 113.4(7) ?
N1 C8 H8A . . 108.9 ?
C9 C8 H8A . . 108.9 ?
N1 C8 H8B . . 108.9 ?
C9 C8 H8B . . 108.9 ?
H8A C8 H8B . . 107.7 ?
C8 C9 H9A . . 109.5 ?
C8 C9 H9B . . 109.5 ?
H9A C9 H9B . . 109.5 ?
C8 C9 H9C . . 109.5 ?
H9A C9 H9C . . 109.5 ?
H9B C9 H9C . . 109.5 ?
C11 C10 N2 . . 113.0(6) ?
C11 C10 H10A . . 109.0 ?
N2 C10 H10A . . 109.0 ?
C11 C10 H10B . . 109.0 ?
N2 C10 H10B . . 109.0 ?
H10A C10 H10B . . 107.8 ?
C10 C11 H11A . . 109.5 ?
C10 C11 H11B . . 109.5 ?
H11A C11 H11B . . 109.5 ?
C10 C11 H11C . . 109.5 ?
H11A C11 H11C . . 109.5 ?
H11B C11 H11C . . 109.5 ?
C17 C12 N3 . . 131.7(7) ?
C17 C12 C13 . . 121.8(7) ?
N3 C12 C13 . . 106.4(6) ?
C14 C13 N4 . . 132.6(7) ?
C14 C13 C12 . . 121.4(7) ?
N4 C13 C12 . . 106.0(6) ?
C15 C14 C13 . . 116.7(7) ?
C15 C14 H14 . . 121.7 ?
C13 C14 H14 . . 121.7 ?
C14 C15 C16 . . 121.2(7) ?
C14 C15 H15 . . 119.4 ?
C16 C15 H15 . . 119.4 ?
C17 C16 C15 . . 122.2(8) ?
C17 C16 H16 . . 118.9 ?
C15 C16 H16 . . 118.9 ?
C16 C17 C12 . . 116.6(7) ?
C16 C17 H17 . . 121.7 ?
C12 C17 H17 . . 121.7 ?
C19 C18 N3 . . 116.4(8) ?
C19 C18 H18A . . 108.2 ?
N3 C18 H18A . . 108.2 ?
C19 C18 H18B . . 108.2 ?
N3 C18 H18B . . 108.2 ?
H18A C18 H18B . . 107.3 ?
C18 C19 H19A . . 109.5 ?
C18 C19 H19B . . 109.5 ?
H19A C19 H19B . . 109.5 ?
C18 C19 H19C . . 109.5 ?
H19A C19 H19C . . 109.5 ?
H19B C19 H19C . . 109.5 ?
C21 C20 N4 . . 112.5(7) ?
C21 C20 H20A . . 109.1 ?
N4 C20 H20A . . 109.1 ?
C21 C20 H20B . . 109.1 ?
N4 C20 H20B . . 109.1 ?
H20A C20 H20B . . 107.8 ?
C20 C21 H21A . . 109.5 ?
C20 C21 H21B . . 109.5 ?
H21A C21 H21B . . 109.5 ?
C20 C21 H21C . . 109.5 ?
H21A C21 H21C . . 109.5 ?
H21B C21 H21C . . 109.5 ?
N4 C28 N3 . . 111.4(7) ?
N4 C28 H28 . . 124.3 ?
N3 C28 H28 . . 124.3 ?

loop_
_geom_bond_atom_site_label_1
_geom_bond_atom_site_label_2
_geom_bond_site_symmetry_2
_geom_bond_distance
_geom_bond_publ_flag
Hg1 Br2 . 2.5755(8) ?
Hg1 Br1' . 2.594(11) ?
Hg1 Br4 . 2.5994(9) ?
Hg1 Br3 . 2.6211(8) ?
Hg1 Br1 . 2.623(11) ?
N1 C7 . 1.325(8) ?
N1 C1 . 1.389(8) ?
N1 C8 . 1.482(9) ?
N2 C7 . 1.301(8) ?
N2 C2 . 1.386(8) ?
N2 C10 . 1.485(8) ?
N3 C28 . 1.322(9) ?
N3 C12 . 1.385(9) ?
N3 C18 . 1.484(10) ?
N4 C28 . 1.306(9) ?
N4 C13 . 1.392(8) ?
N4 C20 . 1.478(9) ?
C1 C6 . 1.377(9) ?
C1 C2 . 1.393(9) ?
C2 C3 . 1.377(9) ?
C3 C4 . 1.358(10) ?
C3 H3 . 0.9300 ?
C4 C5 . 1.393(11) ?
C4 H4 . 0.9300 ?
C5 C6 . 1.367(10) ?
C5 H5 . 0.9300 ?
C6 H6 . 0.9300 ?
C7 H7 . 0.9300 ?
C8 C9 . 1.488(12) ?
C8 H8A . 0.9700 ?
C8 H8B . 0.9700 ?
C9 H9A . 0.9600 ?
C9 H9B . 0.9600 ?
C9 H9C . 0.9600 ?
C10 C11 . 1.482(10) ?
C10 H10A . 0.9700 ?
C10 H10B . 0.9700 ?
C11 H11A . 0.9600 ?
C11 H11B . 0.9600 ?
C11 H11C . 0.9600 ?
C12 C17 . 1.368(10) ?
C12 C13 . 1.396(9) ?
C13 C14 . 1.376(9) ?
C14 C15 . 1.362(11) ?
C14 H14 . 0.9300 ?
C15 C16 . 1.406(12) ?
C15 H15 . 0.9300 ?
C16 C17 . 1.353(11) ?
C16 H16 . 0.9300 ?
C17 H17 . 0.9300 ?
C18 C19 . 1.384(12) ?
C18 H18A . 0.9700 ?
C18 H18B . 0.9700 ?
C19 H19A . 0.9600 ?
C19 H19B . 0.9600 ?
C19 H19C . 0.9600 ?
C20 C21 . 1.434(12) ?
C20 H20A . 0.9700 ?
C20 H20B . 0.9700 ?
C21 H21A . 0.9600 ?
C21 H21B . 0.9600 ?
C21 H21C . 0.9600 ?
C28 H28 . 0.9300 ?

loop_
_geom_hbond_atom_site_label_D
_geom_hbond_atom_site_label_H
_geom_hbond_atom_site_label_A
_geom_hbond_site_symmetry_A
_geom_hbond_distance_DH
_geom_hbond_distance_HA
_geom_hbond_distance_DA
_geom_hbond_angle_DHA
_geom_hbond_publ_flag
C8 H8A Br1' . 0.97 2.73 3.69(2) 175 yes
C8 H8B Br4 1_545 0.97 2.86 3.755(8) 153 yes
C28 H28 Br1' . 0.93 2.84 3.59(2) 139 yes

loop_
_geom_torsion_atom_site_label_1
_geom_torsion_atom_site_label_2
_geom_torsion_atom_site_label_3
_geom_torsion_atom_site_label_4
_geom_torsion_site_symmetry_1
_geom_torsion_site_symmetry_2
_geom_torsion_site_symmetry_3
_geom_torsion_site_symmetry_4
_geom_torsion
_geom_torsion_publ_flag
C7 N1 C1 C6 . . . . 179.5(7) ?
C8 N1 C1 C6 . . . . 0.5(11) ?
C7 N1 C1 C2 . . . . 0.0(7) ?
C8 N1 C1 C2 . . . . -179.1(7) ?
C7 N2 C2 C3 . . . . -178.2(7) ?
C10 N2 C2 C3 . . . . -1.6(10) ?
C7 N2 C2 C1 . . . . 1.6(7) ?
C10 N2 C2 C1 . . . . 178.2(6) ?
C6 C1 C2 C3 . . . . -0.7(9) ?
N1 C1 C2 C3 . . . . 178.9(6) ?
C6 C1 C2 N2 . . . . 179.4(5) ?
N1 C1 C2 N2 . . . . -1.0(6) ?
N2 C2 C3 C4 . . . . -179.5(6) ?
C1 C2 C3 C4 . . . . 0.7(10) ?
C2 C3 C4 C5 . . . . -0.2(11) ?
C3 C4 C5 C6 . . . . -0.4(12) ?
C4 C5 C6 C1 . . . . 0.4(11) ?
N1 C1 C6 C5 . . . . -179.3(6) ?
C2 C1 C6 C5 . . . . 0.2(9) ?
C2 N2 C7 N1 . . . . -1.7(7) ?
C10 N2 C7 N1 . . . . -178.1(6) ?
C1 N1 C7 N2 . . . . 1.1(7) ?
C8 N1 C7 N2 . . . . -179.8(7) ?
C7 N1 C8 C9 . . . . 97.9(9) ?
C1 N1 C8 C9 . . . . -83.2(9) ?
C7 N2 C10 C11 . . . . 9.0(10) ?
C2 N2 C10 C11 . . . . -166.8(6) ?
C28 N3 C12 C17 . . . . -179.0(8) ?
C18 N3 C12 C17 . . . . 1.1(14) ?
C28 N3 C12 C13 . . . . -1.2(8) ?
C18 N3 C12 C13 . . . . 178.8(8) ?
C28 N4 C13 C14 . . . . 179.4(8) ?
C20 N4 C13 C14 . . . . 0.0(12) ?
C28 N4 C13 C12 . . . . -0.9(8) ?
C20 N4 C13 C12 . . . . 179.7(7) ?
C17 C12 C13 C14 . . . . -1.0(10) ?
N3 C12 C13 C14 . . . . -179.0(6) ?
C17 C12 C13 N4 . . . . 179.3(6) ?
N3 C12 C13 N4 . . . . 1.3(7) ?
N4 C13 C14 C15 . . . . -179.6(7) ?
C12 C13 C14 C15 . . . . 0.8(10) ?
C13 C14 C15 C16 . . . . -0.9(11) ?
C14 C15 C16 C17 . . . . 1.3(13) ?
C15 C16 C17 C12 . . . . -1.4(12) ?
N3 C12 C17 C16 . . . . 178.7(8) ?
C13 C12 C17 C16 . . . . 1.3(11) ?
C28 N3 C18 C19 . . . . -71.1(14) ?
C12 N3 C18 C19 . . . . 108.8(11) ?
C28 N4 C20 C21 . . . . 91.6(11) ?
C13 N4 C20 C21 . . . . -89.0(10) ?
C13 N4 C28 N3 . . . . 0.2(9) ?
C20 N4 C28 N3 . . . . 179.6(7) ?
C12 N3 C28 N4 . . . . 0.7(10) ?
C18 N3 C28 N4 . . . . -179.4(8) ?
